data_7240486
loop_
_publ_author_name
'Rabideau, Brooks D.'
'Soltani, Mohammad'
'Parker, Rome A.'
'Siu, Benjamin'
'Salter, E. Alan'
'Wierzbicki, Andrzej'
'West, Kevin N.'
'Davis, Jr, James H'

_publ_section_title
;
 Tuning the melting point of selected ionic liquids through adjustment of
 the cation's dipole moment.
;
_journal_issue 21
_journal_name_full 'Physical chemistry chemical physics : PCCP'
_journal_page_first 12301
_journal_page_last 12311
_journal_paper_doi 10.1039/d0cp01214a
_journal_volume 22
_journal_year 2020
_chemical_formula_moiety 'C30 H23 F O P, C2 F6 N O4 S2'
_chemical_formula_sum 'C32 H23 F7 N O5 P S2'
_chemical_formula_weight 729.60
_chemical_name_systematic '[4-(3-fluorphenoxy)phenyl]triphenylphosphonium bistriflimide'
_space_group_crystal_system monoclinic
_space_group_IT_number 14
_space_group_name_Hall '-P 2yn'
_space_group_name_H-M_alt 'P 1 21/n 1'
_atom_sites_solution_hydrogens geom
_atom_sites_solution_primary direct
_atom_sites_solution_secondary difmap
_audit_creation_method SHELXL-2018/3
_audit_update_record
;
2020-02-25 deposited with the CCDC.	2020-05-07 downloaded from the CCDC.
;
_cell_angle_alpha 90
_cell_angle_beta 114.239(3)
_cell_angle_gamma 90
_cell_formula_units_Z 8
_cell_length_a 18.0534(13)
_cell_length_b 19.0695(14)
_cell_length_c 20.2712(15)
_cell_measurement_reflns_used 9804
_cell_measurement_temperature 150(2)
_cell_measurement_theta_max 31.4941
_cell_measurement_theta_min 2.4043
_cell_volume 6363.5(8)
_computing_cell_refinement 'SAINT V8.38A (Bruker, 2016)'
_computing_data_collection 'Apex3 v2018.1-0 (Bruker, 2018)'
_computing_data_reduction 'SAINT V8.38A (Bruker, 2016)'
_computing_structure_refinement
;  
SHELXL-2018/3 (Sheldrick, 2015, 2018), 
SHELXLE Rev946 (H\"ubschle et al., 2011)
;
_computing_structure_solution 'SHELXS-97 (Sheldrick, 2008)'
_diffrn_ambient_temperature 150(2)
_diffrn_detector_area_resol_mean 10.4167
_diffrn_measured_fraction_theta_full 0.994
_diffrn_measured_fraction_theta_max 0.938
_diffrn_measurement_device_type 'Bruker AXS D8 Quest CMOS diffractometer'
_diffrn_measurement_method 'omega and phi scans'
_diffrn_radiation_monochromator 'Triumph curved graphite crystal'
_diffrn_radiation_type MoK\a
_diffrn_radiation_wavelength 0.71073
_diffrn_reflns_av_R_equivalents 0.0986
_diffrn_reflns_av_unetI/netI 0.0987
_diffrn_reflns_Laue_measured_fraction_full 0.994
_diffrn_reflns_Laue_measured_fraction_max 0.938
_diffrn_reflns_limit_h_max 24
_diffrn_reflns_limit_h_min -26
_diffrn_reflns_limit_k_max 28
_diffrn_reflns_limit_k_min 0
_diffrn_reflns_limit_l_max 29
_diffrn_reflns_limit_l_min 0
_diffrn_reflns_number 104612
_diffrn_reflns_point_group_measured_fraction_full 0.994
_diffrn_reflns_point_group_measured_fraction_max 0.938
_diffrn_reflns_theta_full 25.242
_diffrn_reflns_theta_max 31.592
_diffrn_reflns_theta_min 2.449
_diffrn_source 'fine focus sealed tube X-ray source'
_diffrn_source_current '30 mA'
_diffrn_source_voltage '50 kV'
_exptl_absorpt_coefficient_mu 0.302
_exptl_absorpt_correction_T_max 0.746247
_exptl_absorpt_correction_T_min 0.399793
_exptl_absorpt_correction_type multi-scan
_exptl_absorpt_process_details
;
TWINABS 2012/1: Krause, L., Herbst-Irmer, R., Sheldrick G.M. & Stalke D.
(2015). J. Appl. Cryst. 48 3-10.
;
_exptl_crystal_colour colourless
_exptl_crystal_density_diffrn 1.523
_exptl_crystal_description plate
_exptl_crystal_F_000 2976
_exptl_crystal_size_max 0.480
_exptl_crystal_size_mid 0.380
_exptl_crystal_size_min 0.130
_refine_diff_density_max 0.489
_refine_diff_density_min -0.535
_refine_diff_density_rms 0.078
_refine_ls_extinction_coef 0.0077(5)
_refine_ls_extinction_expression Fc^*^=kFc[1+0.001xFc^2^\l^3^/sin(2\q)]^-1/4^
_refine_ls_extinction_method 'SHELXL-2018/3 (Sheldrick 2018)'
_refine_ls_goodness_of_fit_ref 1.021
_refine_ls_hydrogen_treatment constr
_refine_ls_matrix_type full
_refine_ls_number_parameters 1152
_refine_ls_number_reflns 20359
_refine_ls_number_restraints 786
_refine_ls_restrained_S_all 1.050
_refine_ls_R_factor_all 0.0955
_refine_ls_R_factor_gt 0.0534
_refine_ls_shift/su_max 0.001
_refine_ls_shift/su_mean 0.000
_refine_ls_structure_factor_coef Fsqd
_refine_ls_weighting_details 'w=1/[\s^2^(Fo^2^)+(0.0738P)^2^] where P=(Fo^2^+2Fc^2^)/3'
_refine_ls_weighting_scheme calc
_refine_ls_wR_factor_gt 0.1333
_refine_ls_wR_factor_ref 0.1450
_reflns_Friedel_coverage 0.000
_reflns_number_gt 11965
_reflns_number_total 20359
_reflns_threshold_expression 'I > 2\s(I)'
_cod_data_source_file d0cp01214a2.cif
_cod_data_source_block JD_POP_MF_0m_5
_cod_depositor_comments 'Adding full bibliography for 7240483--7240486.cif.'
_cod_original_sg_symbol_H-M 'P 21/n'
_cod_database_code 7240486
_shelx_shelxl_version_number 2018/3
_shelx_space_group_comment
;
The symmetry employed for this shelxl refinement is uniquely defined
by the following loop, which should always be used as a source of
symmetry information in preference to the above space-group names.
They are only intended as comments.
;
_shelx_estimated_absorpt_t_min 0.869
_shelx_estimated_absorpt_t_max 0.962

loop_
_space_group_symop_operation_xyz
'x, y, z'
'-x+1/2, y+1/2, -z+1/2'
'-x, -y, -z'
'x-1/2, -y-1/2, z-1/2'

loop_
_atom_site_label
_atom_site_type_symbol
_atom_site_fract_x
_atom_site_fract_y
_atom_site_fract_z
_atom_site_U_iso_or_equiv
_atom_site_adp_type
_atom_site_occupancy
_atom_site_site_symmetry_order
_atom_site_calc_flag
_atom_site_refinement_flags_posn
_atom_site_refinement_flags_adp
_atom_site_refinement_flags_occupancy
_atom_site_disorder_assembly
_atom_site_disorder_group
P1 P 0.32855(3) 0.59190(3) 0.53603(3) 0.02456(13) Uani 1 1 d . . . . .
P2 P 0.19418(3) 0.59370(3) 0.02233(3) 0.02169(12) Uani 1 1 d . . . . .
F1 F 0.2975(2) 0.15483(14) 0.76975(18) 0.0870(11) Uani 0.835(6) 1 d D . P A 1
F2 F 0.38466(14) 0.18486(14) 0.31258(12) 0.0639(9) Uani 0.833(5) 1 d D . P B 1
F1B F 0.0652(5) 0.2377(6) 0.5849(5) 0.053(4) Uani 0.165(6) 1 d D . P A 2
F2B F 0.4548(9) 0.1914(8) 0.1259(7) 0.091(6) Uani 0.167(5) 1 d D . P B 2
O1 O 0.26829(14) 0.39867(10) 0.73760(11) 0.0500(5) Uani 1 1 d . . . . .
O2 O 0.43624(14) 0.40646(10) 0.23667(10) 0.0545(6) Uani 1 1 d . . . . .
C1 C 0.23795(19) 0.33103(15) 0.71606(17) 0.0439(7) Uani 1 1 d . . . . .
C2 C 0.2839(2) 0.27503(17) 0.75384(18) 0.0485(7) Uani 1 1 d . . . . .
H2 H 0.335572 0.281803 0.792620 0.058 Uiso 1 1 calc R U . . .
C3 C 0.2525(2) 0.20908(18) 0.7335(2) 0.0549(8) Uani 1 1 d D . . . .
H3 H 0.283957 0.170265 0.759454 0.066 Uiso 0.165(6) 1 calc R U P A 2
C4 C 0.1787(2) 0.19567(19) 0.6784(2) 0.0594(9) Uani 1 1 d . . . . .
H4 H 0.159070 0.149224 0.665509 0.071 Uiso 1 1 calc R U . . .
C5 C 0.1344(2) 0.25334(19) 0.6423(2) 0.0612(9) Uani 1 1 d D . . . .
H5 H 0.082647 0.246278 0.603791 0.073 Uiso 0.835(6) 1 calc R U P A 1
C6 C 0.1628(2) 0.32096(18) 0.6604(2) 0.0539(8) Uani 1 1 d . . . . .
H6 H 0.131060 0.359838 0.634869 0.065 Uiso 1 1 calc R U . . .
C7 C 0.28234(16) 0.44044(14) 0.68880(14) 0.0359(6) Uani 1 1 d . . . . .
C8 C 0.2865(2) 0.51177(15) 0.70217(17) 0.0479(7) Uani 1 1 d . . . . .
H8 H 0.280146 0.529045 0.743508 0.058 Uiso 1 1 calc R U . . .
C9 C 0.29980(17) 0.55792(14) 0.65587(15) 0.0387(6) Uani 1 1 d . . . . .
H9 H 0.302474 0.606872 0.665299 0.046 Uiso 1 1 calc R U . . .
C10 C 0.30932(13) 0.53299(12) 0.59541(13) 0.0267(5) Uani 1 1 d . . . . .
C11 C 0.30737(14) 0.46029(12) 0.58387(13) 0.0273(5) Uani 1 1 d . . . . .
H11 H 0.315500 0.442628 0.543528 0.033 Uiso 1 1 calc R U . . .
C12 C 0.29381(14) 0.41394(13) 0.63023(13) 0.0299(5) Uani 1 1 d . . . . .
H12 H 0.292418 0.364821 0.621967 0.036 Uiso 1 1 calc R U . . .
C13 C 0.30336(14) 0.68005(12) 0.55030(13) 0.0286(5) Uani 1 1 d . . . . .
C14 C 0.35446(15) 0.71725(13) 0.61092(14) 0.0344(5) Uani 1 1 d . . . . .
H14 H 0.404807 0.697532 0.642759 0.041 Uiso 1 1 calc R U . . .
C15 C 0.33184(18) 0.78300(14) 0.62475(16) 0.0413(6) Uani 1 1 d . . . . .
H15 H 0.366395 0.808301 0.666412 0.050 Uiso 1 1 calc R U . . .
C16 C 0.25881(18) 0.81197(14) 0.57787(17) 0.0444(7) Uani 1 1 d . . . . .
H16 H 0.243376 0.857103 0.587607 0.053 Uiso 1 1 calc R U . . .
C17 C 0.20821(18) 0.77564(15) 0.51697(17) 0.0453(7) Uani 1 1 d . . . . .
H17 H 0.158366 0.795946 0.484850 0.054 Uiso 1 1 calc R U . . .
C18 C 0.23022(16) 0.70966(14) 0.50283(15) 0.0392(6) Uani 1 1 d . . . . .
H18 H 0.195644 0.684652 0.460962 0.047 Uiso 1 1 calc R U . . .
C19 C 0.43430(13) 0.58870(12) 0.55372(12) 0.0247(4) Uani 1 1 d . . . . .
C20 C 0.46909(15) 0.64138(13) 0.52731(13) 0.0302(5) Uani 1 1 d . . . . .
H20 H 0.437468 0.680328 0.501816 0.036 Uiso 1 1 calc R U . . .
C21 C 0.55019(16) 0.63611(14) 0.53874(14) 0.0355(6) Uani 1 1 d . . . . .
H21 H 0.574082 0.671396 0.520681 0.043 Uiso 1 1 calc R U . . .
C22 C 0.59611(15) 0.57979(14) 0.57624(14) 0.0350(6) Uani 1 1 d . . . . .
H22 H 0.651441 0.576405 0.583529 0.042 Uiso 1 1 calc R U . . .
C23 C 0.56259(15) 0.52833(14) 0.60328(14) 0.0332(5) Uani 1 1 d . . . . .
H23 H 0.594894 0.489970 0.629434 0.040 Uiso 1 1 calc R U . . .
C24 C 0.48152(14) 0.53269(13) 0.59219(13) 0.0284(5) Uani 1 1 d . . . . .
H24 H 0.458369 0.497370 0.610915 0.034 Uiso 1 1 calc R U . . .
C25 C 0.26797(14) 0.56646(12) 0.44403(13) 0.0296(5) Uani 1 1 d . . . . .
C26 C 0.19763(16) 0.52736(14) 0.42649(15) 0.0380(6) Uani 1 1 d . . . . .
H26 H 0.180909 0.513388 0.463256 0.046 Uiso 1 1 calc R U . . .
C27 C 0.15163(18) 0.50868(15) 0.35474(16) 0.0505(8) Uani 1 1 d . . . . .
H27 H 0.103952 0.481189 0.342640 0.061 Uiso 1 1 calc R U . . .
C28 C 0.17507(19) 0.52991(15) 0.30159(15) 0.0483(8) Uani 1 1 d . . . . .
H28 H 0.143573 0.516524 0.252883 0.058 Uiso 1 1 calc R U . . .
C29 C 0.24319(18) 0.57015(15) 0.31752(14) 0.0421(6) Uani 1 1 d . . . . .
H29 H 0.257988 0.585463 0.279980 0.051 Uiso 1 1 calc R U . . .
C30 C 0.29057(16) 0.58843(14) 0.38912(13) 0.0345(5) Uani 1 1 d . . . . .
H30 H 0.338229 0.615808 0.400627 0.041 Uiso 1 1 calc R U . . .
C31 C 0.43340(16) 0.33390(14) 0.22949(13) 0.0367(6) Uani 1 1 d . . . . .
C32 C 0.40867(16) 0.29591(16) 0.27497(14) 0.0407(6) Uani 1 1 d . . . . .
H32 H 0.390578 0.318619 0.307399 0.049 Uiso 1 1 calc R U . . .
C33 C 0.41127(17) 0.22458(17) 0.27148(16) 0.0456(7) Uani 1 1 d D . . . .
H33 H 0.393651 0.197874 0.301918 0.055 Uiso 0.167(5) 1 calc R U P B 2
C34 C 0.43778(17) 0.18955(16) 0.22668(18) 0.0486(7) Uani 1 1 d . . . . .
H34 H 0.440013 0.139784 0.226559 0.058 Uiso 1 1 calc R U . . .
C35 C 0.4612(2) 0.22891(17) 0.18163(19) 0.0529(8) Uani 1 1 d D . . . .
H35 H 0.478756 0.205713 0.149114 0.063 Uiso 0.833(5) 1 calc R U P B 1
C36 C 0.45976(19) 0.30186(16) 0.18252(17) 0.0466(7) Uani 1 1 d . . . . .
H36 H 0.476535 0.328609 0.151538 0.056 Uiso 1 1 calc R U . . .
C37 C 0.37775(16) 0.44632(13) 0.18488(12) 0.0336(5) Uani 1 1 d . . . . .
C38 C 0.31054(14) 0.41782(12) 0.12778(12) 0.0266(5) Uani 1 1 d . . . . .
H38 H 0.302770 0.368501 0.122915 0.032 Uiso 1 1 calc R U . . .
C39 C 0.25578(13) 0.46299(12) 0.07867(12) 0.0254(5) Uani 1 1 d . . . . .
H39 H 0.210069 0.444355 0.039348 0.031 Uiso 1 1 calc R U . . .
C40 C 0.26627(13) 0.53603(11) 0.08565(12) 0.0232(4) Uani 1 1 d . . . . .
C41 C 0.33269(15) 0.56257(13) 0.14471(13) 0.0344(6) Uani 1 1 d . . . . .
H41 H 0.339812 0.611841 0.151075 0.041 Uiso 1 1 calc R U . . .
C42 C 0.38789(17) 0.51800(14) 0.19372(14) 0.0427(7) Uani 1 1 d . . . . .
H42 H 0.433011 0.536513 0.233678 0.051 Uiso 1 1 calc R U . . .
C43 C 0.10267(13) 0.59500(12) 0.03791(11) 0.0234(4) Uani 1 1 d . . . . .
C44 C 0.09124(14) 0.54475(13) 0.08231(13) 0.0292(5) Uani 1 1 d . . . . .
H44 H 0.131070 0.509464 0.103806 0.035 Uiso 1 1 calc R U . . .
C45 C 0.02153(15) 0.54611(14) 0.09526(14) 0.0348(6) Uani 1 1 d . . . . .
H45 H 0.014070 0.511981 0.126139 0.042 Uiso 1 1 calc R U . . .
C46 C -0.03695(14) 0.59663(14) 0.06363(13) 0.0333(5) Uani 1 1 d . . . . .
H46 H -0.084787 0.597008 0.072358 0.040 Uiso 1 1 calc R U . . .
C47 C -0.02587(15) 0.64743(14) 0.01863(13) 0.0339(5) Uani 1 1 d . . . . .
H47 H -0.066238 0.682248 -0.003122 0.041 Uiso 1 1 calc R U . . .
C48 C 0.04356(14) 0.64709(13) 0.00576(12) 0.0277(5) Uani 1 1 d . . . . .
H48 H 0.051325 0.681698 -0.024515 0.033 Uiso 1 1 calc R U . . .
C49 C 0.23337(13) 0.68146(12) 0.03336(12) 0.0247(4) Uani 1 1 d . . . . .
C50 C 0.22348(14) 0.72573(12) 0.08406(13) 0.0293(5) Uani 1 1 d . . . . .
H50 H 0.194449 0.710368 0.111285 0.035 Uiso 1 1 calc R U . . .
C51 C 0.25670(16) 0.79229(13) 0.09394(15) 0.0379(6) Uani 1 1 d . . . . .
H51 H 0.249886 0.823058 0.127891 0.045 Uiso 1 1 calc R U . . .
C52 C 0.29943(17) 0.81443(14) 0.05523(16) 0.0414(6) Uani 1 1 d . . . . .
H52 H 0.321925 0.860296 0.062522 0.050 Uiso 1 1 calc R U . . .
C53 C 0.30967(19) 0.77068(16) 0.00627(17) 0.0474(7) Uani 1 1 d . . . . .
H53 H 0.340219 0.786171 -0.019558 0.057 Uiso 1 1 calc R U . . .
C54 C 0.27634(17) 0.70437(14) -0.00621(15) 0.0389(6) Uani 1 1 d . . . . .
H54 H 0.282526 0.674696 -0.041250 0.047 Uiso 1 1 calc R U . . .
C55 C 0.17352(14) 0.56330(12) -0.06772(12) 0.0247(4) Uani 1 1 d . . . . .
C56 C 0.23064(17) 0.52209(14) -0.07947(14) 0.0353(6) Uani 1 1 d . . . . .
H56 H 0.279974 0.509554 -0.040166 0.042 Uiso 1 1 calc R U . . .
C57 C 0.21502(19) 0.49959(15) -0.14862(14) 0.0429(7) Uani 1 1 d . . . . .
H57 H 0.253756 0.471311 -0.156812 0.052 Uiso 1 1 calc R U . . .
C58 C 0.14364(19) 0.51782(15) -0.20596(14) 0.0411(6) Uani 1 1 d . . . . .
H58 H 0.132679 0.500679 -0.253056 0.049 Uiso 1 1 calc R U . . .
C59 C 0.08757(17) 0.56117(15) -0.19520(13) 0.0394(6) Uani 1 1 d . . . . .
H59 H 0.039474 0.575138 -0.235100 0.047 Uiso 1 1 calc R U . . .
C60 C 0.10225(15) 0.58385(13) -0.12608(13) 0.0312(5) Uani 1 1 d . . . . .
H60 H 0.064106 0.613228 -0.118278 0.037 Uiso 1 1 calc R U . . .
F3 F 0.38102(9) 0.85768(8) 0.24589(9) 0.0409(4) Uani 1 1 d D . . . .
F4 F 0.38163(11) 0.89712(8) 0.34520(9) 0.0494(4) Uani 1 1 d D . . . .
F5 F 0.26827(9) 0.87124(9) 0.25636(9) 0.0486(4) Uani 1 1 d D . . . .
C61 C 0.34536(15) 0.85156(14) 0.29133(14) 0.0357(6) Uani 1 1 d D . . . .
S1 S 0.35175(4) 0.76208(3) 0.32587(3) 0.03093(14) Uani 1 1 d D . . . .
O3 O 0.32186(12) 0.76815(11) 0.38113(11) 0.0447(5) Uani 1 1 d D . . . .
O4 O 0.30790(11) 0.71984(10) 0.26368(10) 0.0389(4) Uani 1 1 d D . . . .
N1 N 0.44698(12) 0.75462(11) 0.36096(11) 0.0321(5) Uani 1 1 d D . . . .
S2 S 0.49672(4) 0.69340(3) 0.34588(3) 0.03039(14) Uani 1 1 d D . . . .
O5 O 0.45734(13) 0.62685(9) 0.33243(11) 0.0423(5) Uani 1 1 d D . . . .
O6 O 0.57934(11) 0.69889(11) 0.39857(10) 0.0437(5) Uani 1 1 d D . . . .
C62 C 0.50424(16) 0.71511(14) 0.26084(14) 0.0345(6) Uani 1 1 d D . . . .
F6 F 0.43183(10) 0.71990(9) 0.20575(8) 0.0444(4) Uani 1 1 d D . . . .
F7 F 0.54612(11) 0.66540(9) 0.24551(9) 0.0502(4) Uani 1 1 d D . . . .
F8 F 0.54261(11) 0.77584(9) 0.26596(10) 0.0528(4) Uani 1 1 d D . . . .
F9 F 0.5486(3) 0.3605(3) 0.9307(3) 0.0793(13) Uani 0.5 1 d D U P C -1
F10 F 0.4287(3) 0.3256(3) 0.9086(3) 0.0796(13) Uani 0.5 1 d D U P C -1
F11 F 0.4499(4) 0.4244(3) 0.8685(3) 0.0730(15) Uani 0.5 1 d D U P C -1
C63 C 0.4776(6) 0.3828(5) 0.9249(5) 0.0493(19) Uani 0.5 1 d D U P C -1
S3 S 0.4794(2) 0.4246(3) 1.0057(3) 0.0354(7) Uani 0.5 1 d D U P C -1
O7 O 0.3975(3) 0.4411(3) 0.9877(3) 0.0591(14) Uani 0.5 1 d D U P C -1
O8 O 0.5154(4) 0.3724(3) 1.0599(3) 0.0786(16) Uani 0.5 1 d D U P C -1
N2 N 0.5417(3) 0.4853(2) 1.0168(2) 0.0396(10) Uani 0.5 1 d D U P C -1
S4 S 0.5164(4) 0.5618(3) 0.9862(3) 0.0557(13) Uani 0.5 1 d D U P C -1
O9 O 0.5851(5) 0.5906(4) 0.9783(4) 0.087(2) Uani 0.5 1 d D U P C -1
O10 O 0.4394(4) 0.5702(3) 0.9305(3) 0.094(2) Uani 0.5 1 d D U P C -1
C64 C 0.5168(8) 0.6089(6) 1.0646(6) 0.079(3) Uani 0.5 1 d D U P C -1
F12 F 0.4573(4) 0.5835(3) 1.0810(4) 0.1001(17) Uani 0.5 1 d D U P C -1
F13 F 0.5030(5) 0.6757(3) 1.0501(4) 0.1050(18) Uani 0.5 1 d D U P C -1
F14 F 0.5857(4) 0.6016(4) 1.1213(4) 0.104(2) Uani 0.5 1 d D U P C -1
F15 F -0.0389(5) 0.3663(4) 0.5272(4) 0.0651(18) Uani 0.3200(12) 1 d D U P D -2
F16 F -0.1279(4) 0.3837(5) 0.4222(6) 0.062(2) Uani 0.3200(12) 1 d D U P D -2
F17 F -0.0233(6) 0.3178(4) 0.4405(6) 0.076(2) Uani 0.3200(12) 1 d D U P D -2
C65 C -0.0491(7) 0.3756(6) 0.4589(6) 0.0466(19) Uani 0.3200(12) 1 d D U P D -2
S5 S 0.0093(4) 0.4505(4) 0.4515(4) 0.0365(10) Uani 0.3200(12) 1 d D U P D -2
O11 O 0.0908(5) 0.4349(6) 0.4908(5) 0.0413(17) Uani 0.3200(12) 1 d D U P D -2
O12 O -0.0118(6) 0.4539(5) 0.3752(4) 0.0680(19) Uani 0.3200(12) 1 d D U P D -2
N3 N -0.0338(5) 0.5123(5) 0.4728(4) 0.0519(17) Uani 0.3200(12) 1 d D U P D -2
S6 S 0.0008(5) 0.5435(5) 0.5538(5) 0.0559(16) Uani 0.3200(12) 1 d D U P D -2
O13 O -0.0653(5) 0.5729(5) 0.5637(6) 0.081(2) Uani 0.3200(12) 1 d D U P D -2
O14 O 0.0529(6) 0.5021(5) 0.6092(4) 0.079(2) Uani 0.3200(12) 1 d D U P D -2
C66 C 0.0577(8) 0.6194(7) 0.5462(8) 0.068(3) Uani 0.3200(12) 1 d D U P D -2
F18 F 0.0154(5) 0.6647(4) 0.4986(6) 0.084(2) Uani 0.3200(12) 1 d D U P D -2
F19 F 0.1206(4) 0.5981(4) 0.5335(6) 0.0764(18) Uani 0.3200(12) 1 d D U P D -2
F20 F 0.0897(7) 0.6530(5) 0.6077(5) 0.092(2) Uani 0.3200(12) 1 d D U P D -2
F15B F -0.0636(9) 0.4236(7) 0.3653(6) 0.069(3) Uani 0.1800(12) 1 d D U P D -3
F16B F -0.1249(8) 0.3551(9) 0.4099(10) 0.064(3) Uani 0.1800(12) 1 d D U P D -3
F17B F -0.0233(8) 0.3206(6) 0.4012(7) 0.062(3) Uani 0.1800(12) 1 d D U P D -3
C65B C -0.0513(9) 0.3768(8) 0.4172(7) 0.058(2) Uani 0.1800(12) 1 d D U P D -3
S5B S 0.0113(3) 0.4119(3) 0.5049(3) 0.0452(10) Uani 0.1800(12) 1 d D U P D -3
O11B O 0.0888(8) 0.4254(13) 0.5076(11) 0.0413(17) Uani 0.1800(12) 1 d D U P D -3
O12B O 0.0048(9) 0.3571(7) 0.5495(8) 0.057(3) Uani 0.1800(12) 1 d D U P D -3
N3B N -0.0388(8) 0.4760(5) 0.5125(8) 0.049(2) Uani 0.1800(12) 1 d D U P D -3
S6B S -0.0308(3) 0.5520(3) 0.4869(3) 0.0494(11) Uani 0.1800(12) 1 d D U P D -3
O13B O -0.1015(8) 0.5888(9) 0.4797(10) 0.056(3) Uani 0.1800(12) 1 d D U P D -3
O14B O 0.0000(8) 0.5593(7) 0.4328(6) 0.057(3) Uani 0.1800(12) 1 d D U P D -3
C66B C 0.0449(9) 0.5940(9) 0.5669(8) 0.070(2) Uani 0.1800(12) 1 d D U P D -3
F18B F 0.0221(9) 0.5927(8) 0.6229(7) 0.077(2) Uani 0.1800(12) 1 d D U P D -3
F19B F 0.1160(7) 0.5622(7) 0.5887(7) 0.077(2) Uani 0.1800(12) 1 d D U P D -3
F20B F 0.0561(10) 0.6598(8) 0.5569(11) 0.086(3) Uani 0.1800(12) 1 d D U P D -3

loop_
_atom_site_aniso_label
_atom_site_aniso_U_11
_atom_site_aniso_U_22
_atom_site_aniso_U_33
_atom_site_aniso_U_23
_atom_site_aniso_U_13
_atom_site_aniso_U_12
P1 0.0222(3) 0.0208(3) 0.0292(3) -0.0025(2) 0.0090(2) 0.0025(2)
P2 0.0236(3) 0.0192(3) 0.0232(3) 0.0024(2) 0.0105(2) 0.0012(2)
F1 0.108(2) 0.0421(15) 0.118(2) 0.0102(15) 0.054(2) -0.0090(14)
F2 0.0607(15) 0.0751(18) 0.0606(14) 0.0328(12) 0.0296(12) 0.0028(12)
F1B 0.034(6) 0.086(9) 0.034(5) -0.013(5) 0.008(4) -0.028(5)
F2B 0.082(10) 0.102(12) 0.090(10) -0.053(9) 0.036(8) 0.009(8)
O1 0.0815(15) 0.0355(11) 0.0535(12) -0.0123(9) 0.0486(12) -0.0215(10)
O2 0.0631(13) 0.0270(10) 0.0386(10) 0.0001(8) -0.0143(10) 0.0122(9)
C1 0.0623(19) 0.0326(15) 0.0587(18) -0.0101(13) 0.0469(16) -0.0182(13)
C2 0.0557(18) 0.0455(18) 0.0574(18) -0.0050(14) 0.0366(16) -0.0171(14)
C3 0.070(2) 0.0408(17) 0.072(2) 0.0032(16) 0.0474(19) -0.0125(16)
C4 0.074(2) 0.0448(19) 0.080(2) -0.0132(17) 0.052(2) -0.0259(17)
C5 0.060(2) 0.061(2) 0.077(2) -0.0162(18) 0.0425(19) -0.0284(18)
C6 0.0539(19) 0.0491(19) 0.074(2) -0.0086(16) 0.0416(17) -0.0107(15)
C7 0.0425(15) 0.0335(14) 0.0430(14) -0.0052(11) 0.0288(12) -0.0078(11)
C8 0.074(2) 0.0346(15) 0.0581(18) -0.0142(13) 0.0506(17) -0.0081(14)
C9 0.0502(16) 0.0241(13) 0.0540(16) -0.0080(11) 0.0336(13) -0.0016(11)
C10 0.0222(11) 0.0243(12) 0.0349(12) -0.0023(9) 0.0130(9) 0.0006(9)
C11 0.0265(11) 0.0259(12) 0.0333(12) -0.0049(9) 0.0160(9) 0.0006(9)
C12 0.0296(12) 0.0266(12) 0.0369(12) -0.0057(10) 0.0171(10) -0.0029(9)
C13 0.0282(11) 0.0206(11) 0.0370(12) -0.0018(9) 0.0133(10) 0.0022(9)
C14 0.0301(12) 0.0287(13) 0.0430(14) -0.0063(11) 0.0135(11) 0.0018(10)
C15 0.0474(16) 0.0299(14) 0.0488(16) -0.0116(12) 0.0219(13) -0.0064(12)
C16 0.0527(17) 0.0245(13) 0.0638(18) -0.0023(12) 0.0319(15) 0.0087(12)
C17 0.0447(16) 0.0351(15) 0.0530(17) 0.0032(13) 0.0168(14) 0.0153(12)
C18 0.0381(14) 0.0314(14) 0.0402(14) -0.0035(11) 0.0080(11) 0.0087(11)
C19 0.0228(10) 0.0254(12) 0.0252(10) -0.0025(9) 0.0091(8) 0.0016(9)
C20 0.0302(12) 0.0283(13) 0.0301(11) 0.0028(10) 0.0104(10) -0.0022(9)
C21 0.0374(14) 0.0352(14) 0.0374(13) -0.0024(11) 0.0189(11) -0.0122(11)
C22 0.0248(12) 0.0457(16) 0.0392(13) -0.0088(11) 0.0177(10) -0.0050(11)
C23 0.0294(12) 0.0288(13) 0.0424(14) -0.0008(11) 0.0159(11) 0.0054(10)
C24 0.0264(11) 0.0253(12) 0.0341(12) 0.0024(9) 0.0131(10) 0.0016(9)
C25 0.0256(11) 0.0224(11) 0.0332(12) -0.0051(9) 0.0045(9) 0.0062(9)
C26 0.0320(13) 0.0310(14) 0.0405(14) -0.0002(11) 0.0041(11) -0.0014(10)
C27 0.0423(15) 0.0338(15) 0.0509(17) -0.0052(13) -0.0057(13) -0.0086(12)
C28 0.0581(18) 0.0330(15) 0.0345(14) -0.0060(11) -0.0005(13) 0.0050(13)
C29 0.0506(16) 0.0360(15) 0.0328(13) -0.0024(11) 0.0100(12) 0.0097(12)
C30 0.0363(13) 0.0298(13) 0.0343(12) -0.0015(10) 0.0113(10) 0.0067(10)
C31 0.0365(13) 0.0290(13) 0.0295(12) 0.0012(10) -0.0017(10) 0.0075(11)
C32 0.0382(14) 0.0520(18) 0.0290(12) 0.0057(12) 0.0107(11) 0.0163(12)
C33 0.0330(14) 0.0510(18) 0.0513(17) 0.0200(14) 0.0159(13) 0.0059(13)
C34 0.0370(15) 0.0293(15) 0.072(2) 0.0062(14) 0.0143(14) 0.0058(12)
C35 0.060(2) 0.0444(18) 0.064(2) -0.0125(15) 0.0353(17) 0.0029(15)
C36 0.0571(18) 0.0374(16) 0.0498(16) 0.0035(13) 0.0265(14) -0.0010(13)
C37 0.0407(14) 0.0262(12) 0.0246(11) 0.0024(9) 0.0040(10) 0.0054(10)
C38 0.0338(12) 0.0185(11) 0.0269(10) 0.0003(8) 0.0117(9) 0.0000(9)
C39 0.0246(11) 0.0220(11) 0.0272(11) -0.0006(9) 0.0081(9) 0.0000(8)
C40 0.0247(11) 0.0193(11) 0.0255(10) 0.0021(8) 0.0102(8) 0.0001(8)
C41 0.0365(13) 0.0209(12) 0.0351(13) -0.0007(10) 0.0041(10) 0.0019(10)
C42 0.0426(14) 0.0276(13) 0.0352(13) -0.0039(10) -0.0069(11) 0.0015(11)
C43 0.0251(10) 0.0243(11) 0.0213(9) -0.0015(8) 0.0099(8) -0.0002(9)
C44 0.0285(12) 0.0269(12) 0.0341(12) 0.0024(10) 0.0148(10) -0.0001(9)
C45 0.0340(13) 0.0380(15) 0.0370(13) 0.0007(11) 0.0191(11) -0.0063(11)
C46 0.0230(11) 0.0419(15) 0.0368(13) -0.0082(11) 0.0142(10) -0.0065(10)
C47 0.0266(12) 0.0379(14) 0.0334(12) -0.0040(11) 0.0083(10) 0.0051(10)
C48 0.0285(11) 0.0256(12) 0.0281(11) 0.0015(9) 0.0107(9) 0.0018(9)
C49 0.0238(11) 0.0176(10) 0.0306(11) 0.0049(9) 0.0090(9) 0.0034(8)
C50 0.0286(12) 0.0256(12) 0.0316(12) -0.0026(9) 0.0102(9) -0.0002(9)
C51 0.0357(13) 0.0260(13) 0.0414(14) -0.0066(11) 0.0053(11) 0.0008(10)
C52 0.0398(14) 0.0228(13) 0.0515(16) 0.0052(12) 0.0085(12) -0.0048(11)
C53 0.0513(17) 0.0399(16) 0.0576(18) 0.0062(14) 0.0288(15) -0.0147(13)
C54 0.0498(16) 0.0330(14) 0.0428(14) 0.0001(11) 0.0280(13) -0.0064(12)
C55 0.0306(12) 0.0220(11) 0.0237(10) 0.0026(8) 0.0135(9) -0.0012(9)
C56 0.0455(15) 0.0345(14) 0.0327(12) 0.0068(10) 0.0227(11) 0.0136(11)
C57 0.0678(19) 0.0349(15) 0.0384(14) 0.0048(11) 0.0343(14) 0.0156(13)
C58 0.0675(19) 0.0338(14) 0.0278(12) -0.0046(11) 0.0255(13) -0.0031(13)
C59 0.0422(15) 0.0462(16) 0.0266(12) -0.0003(11) 0.0108(11) -0.0032(12)
C60 0.0319(12) 0.0351(14) 0.0283(11) 0.0002(10) 0.0140(10) 0.0006(10)
F3 0.0428(9) 0.0326(8) 0.0508(9) 0.0066(7) 0.0229(7) 0.0010(7)
F4 0.0626(11) 0.0268(8) 0.0493(9) -0.0095(7) 0.0135(8) 0.0023(7)
F5 0.0381(9) 0.0502(10) 0.0543(10) 0.0060(8) 0.0158(8) 0.0148(8)
C61 0.0321(13) 0.0350(14) 0.0374(13) -0.0013(11) 0.0117(11) 0.0050(11)
S1 0.0317(3) 0.0287(3) 0.0318(3) -0.0033(2) 0.0123(2) -0.0036(2)
O3 0.0439(11) 0.0526(13) 0.0446(11) -0.0035(9) 0.0251(9) -0.0058(9)
O4 0.0353(10) 0.0388(11) 0.0377(9) -0.0067(8) 0.0103(8) -0.0099(8)
N1 0.0316(11) 0.0271(11) 0.0326(10) -0.0089(8) 0.0081(9) 0.0031(8)
S2 0.0371(3) 0.0249(3) 0.0284(3) -0.0025(2) 0.0127(2) 0.0025(2)
O5 0.0616(13) 0.0213(9) 0.0493(11) -0.0021(8) 0.0280(10) -0.0027(8)
O6 0.0377(10) 0.0520(12) 0.0346(9) -0.0039(9) 0.0078(8) 0.0121(9)
C62 0.0387(14) 0.0321(13) 0.0343(13) -0.0062(10) 0.0166(11) -0.0071(11)
F6 0.0456(9) 0.0557(10) 0.0287(7) 0.0002(7) 0.0120(7) -0.0035(8)
F7 0.0563(10) 0.0544(11) 0.0486(9) -0.0070(8) 0.0304(8) 0.0091(8)
F8 0.0618(11) 0.0442(10) 0.0578(10) -0.0026(8) 0.0300(9) -0.0196(8)
F9 0.071(3) 0.077(3) 0.113(4) -0.015(3) 0.061(3) 0.010(3)
F10 0.083(3) 0.059(3) 0.094(3) -0.030(2) 0.033(3) -0.022(2)
F11 0.107(4) 0.061(3) 0.042(2) -0.004(2) 0.021(3) -0.003(3)
C63 0.047(3) 0.044(4) 0.068(4) -0.004(3) 0.034(3) 0.000(3)
S3 0.0348(11) 0.0350(17) 0.0403(13) 0.0077(13) 0.0193(9) -0.0013(11)
O7 0.031(2) 0.053(3) 0.103(4) -0.001(3) 0.037(2) 0.001(2)
O8 0.117(4) 0.056(3) 0.062(3) 0.031(2) 0.036(3) 0.016(3)
N2 0.028(2) 0.043(3) 0.043(2) -0.005(2) 0.0103(18) -0.0056(19)
S4 0.078(2) 0.040(2) 0.0555(17) -0.0053(12) 0.0339(13) -0.0225(12)
O9 0.124(5) 0.072(4) 0.110(5) -0.021(3) 0.093(4) -0.038(4)
O10 0.117(4) 0.039(3) 0.064(3) 0.010(2) -0.027(3) 0.004(3)
C64 0.079(4) 0.070(5) 0.101(5) -0.025(4) 0.049(4) -0.015(4)
F12 0.110(4) 0.094(4) 0.146(5) -0.029(4) 0.103(4) -0.016(3)
F13 0.128(5) 0.044(3) 0.143(5) -0.032(3) 0.056(4) -0.001(3)
F14 0.090(4) 0.123(6) 0.070(4) -0.052(4) 0.005(3) 0.001(4)
F15 0.054(4) 0.070(4) 0.066(4) 0.023(3) 0.019(3) -0.018(3)
F16 0.026(3) 0.068(5) 0.076(4) 0.001(4) 0.003(3) -0.013(3)
F17 0.076(4) 0.056(4) 0.086(5) -0.009(4) 0.024(4) -0.009(3)
C65 0.037(3) 0.047(3) 0.055(3) 0.005(3) 0.018(3) -0.009(3)
S5 0.0343(15) 0.039(2) 0.0437(19) 0.0033(14) 0.0235(13) -0.0069(14)
O11 0.026(2) 0.053(3) 0.052(4) 0.018(3) 0.023(2) -0.001(2)
O12 0.088(5) 0.072(5) 0.041(3) 0.000(3) 0.023(3) -0.025(4)
N3 0.040(3) 0.043(4) 0.069(4) 0.004(3) 0.018(3) 0.011(3)
S6 0.065(3) 0.050(2) 0.068(3) -0.010(2) 0.042(2) -0.004(2)
O13 0.067(4) 0.079(4) 0.115(4) -0.016(4) 0.055(4) -0.003(3)
O14 0.102(4) 0.060(4) 0.061(4) 0.006(3) 0.020(4) -0.004(4)
C66 0.057(4) 0.062(4) 0.080(4) -0.010(4) 0.024(4) 0.003(4)
F18 0.064(4) 0.062(4) 0.094(5) 0.019(4) 0.000(4) -0.002(3)
F19 0.048(3) 0.080(4) 0.111(4) -0.011(4) 0.041(3) -0.010(3)
F20 0.091(4) 0.079(4) 0.088(4) -0.020(4) 0.017(4) -0.012(4)
F15B 0.079(5) 0.068(5) 0.055(4) 0.010(4) 0.022(4) -0.006(5)
F16B 0.042(4) 0.061(5) 0.075(5) -0.005(5) 0.011(4) -0.006(5)
F17B 0.073(5) 0.056(5) 0.051(5) 0.000(5) 0.018(5) -0.012(4)
C65B 0.049(4) 0.057(4) 0.062(4) 0.008(4) 0.017(4) -0.011(3)
S5B 0.0316(19) 0.052(2) 0.051(2) 0.019(2) 0.0160(16) 0.0077(18)
O11B 0.026(2) 0.053(3) 0.052(4) 0.018(3) 0.023(2) -0.001(2)
O12B 0.052(5) 0.060(5) 0.059(5) 0.024(5) 0.021(5) -0.002(5)
N3B 0.043(4) 0.050(4) 0.058(4) 0.003(4) 0.025(4) 0.009(4)
S6B 0.034(2) 0.048(3) 0.067(3) 0.000(2) 0.0218(19) 0.012(2)
O13B 0.038(5) 0.059(6) 0.080(6) -0.004(5) 0.034(4) 0.009(4)
O14B 0.064(5) 0.049(5) 0.059(5) 0.012(5) 0.027(4) 0.010(5)
C66B 0.059(4) 0.066(4) 0.081(4) -0.006(4) 0.025(3) -0.001(3)
F18B 0.078(4) 0.074(4) 0.077(4) -0.007(4) 0.030(4) -0.001(4)
F19B 0.058(4) 0.073(4) 0.089(4) -0.010(4) 0.019(4) 0.004(4)
F20B 0.063(5) 0.079(5) 0.097(5) 0.002(5) 0.015(4) 0.000(5)

loop_
_atom_type_symbol
_atom_type_description
_atom_type_scat_dispersion_real
_atom_type_scat_dispersion_imag
_atom_type_scat_source
C C 0.0033 0.0016 'International Tables Vol C Tables 4.2.6.8 and 6.1.1.4'
H H 0.0000 0.0000 'International Tables Vol C Tables 4.2.6.8 and 6.1.1.4'
N N 0.0061 0.0033 'International Tables Vol C Tables 4.2.6.8 and 6.1.1.4'
O O 0.0106 0.0060 'International Tables Vol C Tables 4.2.6.8 and 6.1.1.4'
F F 0.0171 0.0103 'International Tables Vol C Tables 4.2.6.8 and 6.1.1.4'
P P 0.1023 0.0942 'International Tables Vol C Tables 4.2.6.8 and 6.1.1.4'
S S 0.1246 0.1234 'International Tables Vol C Tables 4.2.6.8 and 6.1.1.4'

loop_
_geom_angle_atom_site_label_1
_geom_angle_atom_site_label_2
_geom_angle_atom_site_label_3
_geom_angle
_geom_angle_site_symmetry_1
_geom_angle_site_symmetry_3
_geom_angle_publ_flag
C10 P1 C19 109.28(11) . . ?
C10 P1 C13 110.42(11) . . ?
C19 P1 C13 108.60(11) . . ?
C10 P1 C25 109.04(12) . . ?
C19 P1 C25 110.03(11) . . ?
C13 P1 C25 109.46(11) . . ?
C40 P2 C49 110.58(10) . . ?
C40 P2 C55 108.49(10) . . ?
C49 P2 C55 109.46(11) . . ?
C40 P2 C43 109.42(10) . . ?
C49 P2 C43 107.92(11) . . ?
C55 P2 C43 110.97(10) . . ?
C7 O1 C1 118.3(2) . . ?
C37 O2 C31 119.2(2) . . ?
C2 C1 C6 121.0(3) . . ?
C2 C1 O1 118.2(3) . . ?
C6 C1 O1 120.8(3) . . ?
C3 C2 C1 117.6(3) . . ?
C3 C2 H2 121.2 . . ?
C1 C2 H2 121.2 . . ?
F1 C3 C4 118.3(3) . . ?
F1 C3 C2 117.5(3) . . ?
C4 C3 C2 124.2(3) . . ?
C4 C3 H3 117.9 . . ?
C2 C3 H3 117.9 . . ?
C3 C4 C5 116.3(3) . . ?
C3 C4 H4 121.9 . . ?
C5 C4 H4 121.9 . . ?
F1B C5 C4 114.4(6) . . ?
F1B C5 C6 123.2(7) . . ?
C4 C5 C6 122.2(4) . . ?
C4 C5 H5 118.9 . . ?
C6 C5 H5 118.9 . . ?
C1 C6 C5 118.8(3) . . ?
C1 C6 H6 120.6 . . ?
C5 C6 H6 120.6 . . ?
O1 C7 C12 123.0(2) . . ?
O1 C7 C8 116.2(2) . . ?
C12 C7 C8 120.8(2) . . ?
C9 C8 C7 120.4(2) . . ?
C9 C8 H8 119.8 . . ?
C7 C8 H8 119.8 . . ?
C8 C9 C10 120.1(2) . . ?
C8 C9 H9 119.9 . . ?
C10 C9 H9 119.9 . . ?
C9 C10 C11 118.8(2) . . ?
C9 C10 P1 120.60(19) . . ?
C11 C10 P1 120.57(18) . . ?
C12 C11 C10 121.1(2) . . ?
C12 C11 H11 119.4 . . ?
C10 C11 H11 119.4 . . ?
C7 C12 C11 118.7(2) . . ?
C7 C12 H12 120.6 . . ?
C11 C12 H12 120.6 . . ?
C14 C13 C18 120.0(2) . . ?
C14 C13 P1 120.00(18) . . ?
C18 C13 P1 119.91(19) . . ?
C15 C14 C13 119.9(2) . . ?
C15 C14 H14 120.1 . . ?
C13 C14 H14 120.1 . . ?
C14 C15 C16 120.0(3) . . ?
C14 C15 H15 120.0 . . ?
C16 C15 H15 120.0 . . ?
C17 C16 C15 120.4(3) . . ?
C17 C16 H16 119.8 . . ?
C15 C16 H16 119.8 . . ?
C16 C17 C18 120.0(3) . . ?
C16 C17 H17 120.0 . . ?
C18 C17 H17 120.0 . . ?
C17 C18 C13 119.7(3) . . ?
C17 C18 H18 120.1 . . ?
C13 C18 H18 120.1 . . ?
C24 C19 C20 119.8(2) . . ?
C24 C19 P1 119.73(18) . . ?
C20 C19 P1 120.42(18) . . ?
C21 C20 C19 119.4(2) . . ?
C21 C20 H20 120.3 . . ?
C19 C20 H20 120.3 . . ?
C22 C21 C20 120.2(2) . . ?
C22 C21 H21 119.9 . . ?
C20 C21 H21 119.9 . . ?
C21 C22 C23 120.7(2) . . ?
C21 C22 H22 119.6 . . ?
C23 C22 H22 119.6 . . ?
C22 C23 C24 119.9(2) . . ?
C22 C23 H23 120.1 . . ?
C24 C23 H23 120.1 . . ?
C23 C24 C19 120.0(2) . . ?
C23 C24 H24 120.0 . . ?
C19 C24 H24 120.0 . . ?
C26 C25 C30 119.5(2) . . ?
C26 C25 P1 120.9(2) . . ?
C30 C25 P1 119.53(19) . . ?
C25 C26 C27 119.7(3) . . ?
C25 C26 H26 120.1 . . ?
C27 C26 H26 120.1 . . ?
C28 C27 C26 120.1(3) . . ?
C28 C27 H27 120.0 . . ?
C26 C27 H27 120.0 . . ?
C27 C28 C29 121.1(3) . . ?
C27 C28 H28 119.4 . . ?
C29 C28 H28 119.4 . . ?
C28 C29 C30 119.5(3) . . ?
C28 C29 H29 120.2 . . ?
C30 C29 H29 120.2 . . ?
C29 C30 C25 120.0(3) . . ?
C29 C30 H30 120.0 . . ?
C25 C30 H30 120.0 . . ?
C36 C31 C32 121.9(3) . . ?
C36 C31 O2 120.5(3) . . ?
C32 C31 O2 117.4(3) . . ?
C33 C32 C31 117.4(3) . . ?
C33 C32 H32 121.3 . . ?
C31 C32 H32 121.3 . . ?
F2 C33 C34 116.6(3) . . ?
F2 C33 C32 119.9(3) . . ?
C34 C33 C32 123.5(3) . . ?
C34 C33 H33 118.2 . . ?
C32 C33 H33 118.2 . . ?
C33 C34 C35 117.6(3) . . ?
C33 C34 H34 121.2 . . ?
C35 C34 H34 121.2 . . ?
F2B C35 C34 109.5(9) . . ?
F2B C35 C36 124.4(9) . . ?
C34 C35 C36 121.6(3) . . ?
C34 C35 H35 119.2 . . ?
C36 C35 H35 119.2 . . ?
C31 C36 C35 117.9(3) . . ?
C31 C36 H36 121.0 . . ?
C35 C36 H36 121.0 . . ?
O2 C37 C42 115.4(2) . . ?
O2 C37 C38 123.5(2) . . ?
C42 C37 C38 121.1(2) . . ?
C39 C38 C37 118.4(2) . . ?
C39 C38 H38 120.8 . . ?
C37 C38 H38 120.8 . . ?
C38 C39 C40 121.3(2) . . ?
C38 C39 H39 119.4 . . ?
C40 C39 H39 119.4 . . ?
C41 C40 C39 118.6(2) . . ?
C41 C40 P2 120.66(17) . . ?
C39 C40 P2 120.70(17) . . ?
C42 C41 C40 120.6(2) . . ?
C42 C41 H41 119.7 . . ?
C40 C41 H41 119.7 . . ?
C41 C42 C37 120.0(2) . . ?
C41 C42 H42 120.0 . . ?
C37 C42 H42 120.0 . . ?
C44 C43 C48 120.1(2) . . ?
C44 C43 P2 119.66(18) . . ?
C48 C43 P2 120.22(17) . . ?
C43 C44 C45 119.9(2) . . ?
C43 C44 H44 120.1 . . ?
C45 C44 H44 120.1 . . ?
C46 C45 C44 120.4(2) . . ?
C46 C45 H45 119.8 . . ?
C44 C45 H45 119.8 . . ?
C45 C46 C47 120.0(2) . . ?
C45 C46 H46 120.0 . . ?
C47 C46 H46 120.0 . . ?
C48 C47 C46 120.2(2) . . ?
C48 C47 H47 119.9 . . ?
C46 C47 H47 119.9 . . ?
C47 C48 C43 119.4(2) . . ?
C47 C48 H48 120.3 . . ?
C43 C48 H48 120.3 . . ?
C54 C49 C50 120.2(2) . . ?
C54 C49 P2 120.27(19) . . ?
C50 C49 P2 119.48(18) . . ?
C51 C50 C49 118.8(2) . . ?
C51 C50 H50 120.6 . . ?
C49 C50 H50 120.6 . . ?
C52 C51 C50 120.8(3) . . ?
C52 C51 H51 119.6 . . ?
C50 C51 H51 119.6 . . ?
C53 C52 C51 120.2(3) . . ?
C53 C52 H52 119.9 . . ?
C51 C52 H52 119.9 . . ?
C52 C53 C54 121.0(3) . . ?
C52 C53 H53 119.5 . . ?
C54 C53 H53 119.5 . . ?
C53 C54 C49 119.1(3) . . ?
C53 C54 H54 120.5 . . ?
C49 C54 H54 120.5 . . ?
C56 C55 C60 120.1(2) . . ?
C56 C55 P2 119.65(18) . . ?
C60 C55 P2 120.15(17) . . ?
C57 C56 C55 119.5(2) . . ?
C57 C56 H56 120.3 . . ?
C55 C56 H56 120.3 . . ?
C58 C57 C56 120.5(2) . . ?
C58 C57 H57 119.7 . . ?
C56 C57 H57 119.7 . . ?
C57 C58 C59 120.4(2) . . ?
C57 C58 H58 119.8 . . ?
C59 C58 H58 119.8 . . ?
C60 C59 C58 119.7(2) . . ?
C60 C59 H59 120.2 . . ?
C58 C59 H59 120.2 . . ?
C59 C60 C55 119.7(2) . . ?
C59 C60 H60 120.1 . . ?
C55 C60 H60 120.1 . . ?
F3 C61 F5 107.7(2) . . ?
F3 C61 F4 107.2(2) . . ?
F5 C61 F4 107.8(2) . . ?
F3 C61 S1 112.02(17) . . ?
F5 C61 S1 110.78(18) . . ?
F4 C61 S1 111.13(18) . . ?
O4 S1 O3 118.97(12) . . ?
O4 S1 N1 117.01(11) . . ?
O3 S1 N1 110.23(12) . . ?
O4 S1 C61 105.23(12) . . ?
O3 S1 C61 103.82(12) . . ?
N1 S1 C61 98.21(12) . . ?
S1 N1 S2 125.61(13) . . ?
O5 S2 O6 119.39(12) . . ?
O5 S2 N1 114.65(12) . . ?
O6 S2 N1 107.54(11) . . ?
O5 S2 C62 104.19(12) . . ?
O6 S2 C62 103.16(12) . . ?
N1 S2 C62 106.45(12) . . ?
F7 C62 F6 108.1(2) . . ?
F7 C62 F8 108.2(2) . . ?
F6 C62 F8 107.8(2) . . ?
F7 C62 S2 109.18(19) . . ?
F6 C62 S2 112.28(17) . . ?
F8 C62 S2 111.13(17) . . ?
F9 C63 F11 106.5(7) . . ?
F9 C63 F10 106.0(7) . . ?
F11 C63 F10 107.3(7) . . ?
F9 C63 S3 114.1(6) . . ?
F11 C63 S3 112.4(6) . . ?
F10 C63 S3 110.1(6) . . ?
O7 S3 O8 116.9(5) . . ?
O7 S3 N2 119.3(4) . . ?
O8 S3 N2 109.4(4) . . ?
O7 S3 C63 103.7(5) . . ?
O8 S3 C63 102.9(5) . . ?
N2 S3 C63 101.7(4) . . ?
S3 N2 S4 123.5(4) . . ?
O10 S4 O9 119.3(7) . . ?
O10 S4 N2 117.2(5) . . ?
O9 S4 N2 105.9(5) . . ?
O10 S4 C64 107.2(6) . . ?
O9 S4 C64 102.4(6) . . ?
N2 S4 C64 102.4(5) . . ?
F13 C64 F14 109.1(10) . . ?
F13 C64 F12 108.0(10) . . ?
F14 C64 F12 108.3(10) . . ?
F13 C64 S4 110.5(8) . . ?
F14 C64 S4 112.1(9) . . ?
F12 C64 S4 108.7(8) . . ?
F17 C65 F16 111.5(11) . . ?
F17 C65 F15 105.7(10) . . ?
F16 C65 F15 105.0(10) . . ?
F17 C65 S5 110.6(8) . . ?
F16 C65 S5 113.0(8) . . ?
F15 C65 S5 110.6(8) . . ?
O11 S5 O12 112.2(7) . . ?
O11 S5 N3 122.2(7) . . ?
O12 S5 N3 108.8(7) . . ?
O11 S5 C65 107.3(6) . . ?
O12 S5 C65 102.6(6) . . ?
N3 S5 C65 101.4(6) . . ?
S5 N3 S6 122.0(6) . . ?
O14 S6 O13 116.6(9) . . ?
O14 S6 N3 117.9(7) . . ?
O13 S6 N3 107.2(7) . . ?
O14 S6 C66 107.7(7) . . ?
O13 S6 C66 103.7(7) . . ?
N3 S6 C66 101.8(7) . . ?
F18 C66 F20 106.3(11) . . ?
F18 C66 F19 110.6(12) . . ?
F20 C66 F19 104.8(11) . . ?
F18 C66 S6 114.6(9) . . ?
F20 C66 S6 110.8(10) . . ?
F19 C66 S6 109.3(9) . . ?
F17B C65B F15B 108.5(13) . . ?
F17B C65B F16B 100.9(13) . . ?
F15B C65B F16B 106.5(14) . . ?
F17B C65B S5B 114.1(11) . . ?
F15B C65B S5B 111.5(10) . . ?
F16B C65B S5B 114.5(12) . . ?
O11B S5B O12B 116.9(10) . . ?
O11B S5B N3B 117.5(11) . . ?
O12B S5B N3B 108.1(8) . . ?
O11B S5B C65B 108.5(11) . . ?
O12B S5B C65B 99.9(8) . . ?
N3B S5B C65B 103.5(7) . . ?
S5B N3B S6B 123.7(8) . . ?
O13B S6B O14B 119.6(9) . . ?
O13B S6B N3B 107.0(9) . . ?
O14B S6B N3B 117.7(8) . . ?
O13B S6B C66B 100.9(9) . . ?
O14B S6B C66B 104.7(8) . . ?
N3B S6B C66B 104.4(8) . . ?
F20B C66B F19B 107.7(14) . . ?
F20B C66B F18B 105.6(14) . . ?
F19B C66B F18B 107.3(14) . . ?
F20B C66B S6B 113.2(13) . . ?
F19B C66B S6B 111.5(11) . . ?
F18B C66B S6B 111.2(11) . . ?

loop_
_geom_bond_atom_site_label_1
_geom_bond_atom_site_label_2
_geom_bond_distance
_geom_bond_site_symmetry_2
_geom_bond_publ_flag
P1 C10 1.782(2) . ?
P1 C19 1.793(2) . ?
P1 C13 1.796(2) . ?
P1 C25 1.799(2) . ?
P2 C40 1.783(2) . ?
P2 C49 1.795(2) . ?
P2 C55 1.802(2) . ?
P2 C43 1.805(2) . ?
F1 C3 1.334(4) . ?
F2 C33 1.352(3) . ?
F1B C5 1.346(8) . ?
F2B C35 1.302(10) . ?
O1 C7 1.372(3) . ?
O1 C1 1.399(3) . ?
O2 C37 1.373(3) . ?
O2 C31 1.390(3) . ?
C1 C2 1.376(5) . ?
C1 C6 1.376(5) . ?
C2 C3 1.372(4) . ?
C2 H2 0.9500 . ?
C3 C4 1.366(5) . ?
C3 H3 0.9500 . ?
C4 C5 1.379(5) . ?
C4 H4 0.9500 . ?
C5 C6 1.380(5) . ?
C5 H5 0.9500 . ?
C6 H6 0.9500 . ?
C7 C12 1.382(3) . ?
C7 C8 1.383(4) . ?
C8 C9 1.378(4) . ?
C8 H8 0.9500 . ?
C9 C10 1.390(3) . ?
C9 H9 0.9500 . ?
C10 C11 1.404(3) . ?
C11 C12 1.383(3) . ?
C11 H11 0.9500 . ?
C12 H12 0.9500 . ?
C13 C14 1.391(3) . ?
C13 C18 1.395(3) . ?
C14 C15 1.382(4) . ?
C14 H14 0.9500 . ?
C15 C16 1.385(4) . ?
C15 H15 0.9500 . ?
C16 C17 1.383(4) . ?
C16 H16 0.9500 . ?
C17 C18 1.384(4) . ?
C17 H17 0.9500 . ?
C18 H18 0.9500 . ?
C19 C24 1.389(3) . ?
C19 C20 1.402(3) . ?
C20 C21 1.389(4) . ?
C20 H20 0.9500 . ?
C21 C22 1.379(4) . ?
C21 H21 0.9500 . ?
C22 C23 1.379(4) . ?
C22 H22 0.9500 . ?
C23 C24 1.389(3) . ?
C23 H23 0.9500 . ?
C24 H24 0.9500 . ?
C25 C26 1.387(4) . ?
C25 C30 1.398(4) . ?
C26 C27 1.393(4) . ?
C26 H26 0.9500 . ?
C27 C28 1.370(5) . ?
C27 H27 0.9500 . ?
C28 C29 1.371(4) . ?
C28 H28 0.9500 . ?
C29 C30 1.393(4) . ?
C29 H29 0.9500 . ?
C30 H30 0.9500 . ?
C31 C36 1.371(4) . ?
C31 C32 1.383(4) . ?
C32 C33 1.364(4) . ?
C32 H32 0.9500 . ?
C33 C34 1.363(5) . ?
C33 H33 0.9500 . ?
C34 C35 1.376(5) . ?
C34 H34 0.9500 . ?
C35 C36 1.392(4) . ?
C35 H35 0.9500 . ?
C36 H36 0.9500 . ?
C37 C42 1.381(4) . ?
C37 C38 1.398(3) . ?
C38 C39 1.379(3) . ?
C38 H38 0.9500 . ?
C39 C40 1.405(3) . ?
C39 H39 0.9500 . ?
C40 C41 1.396(3) . ?
C41 C42 1.375(3) . ?
C41 H41 0.9500 . ?
C42 H42 0.9500 . ?
C43 C44 1.387(3) . ?
C43 C48 1.407(3) . ?
C44 C45 1.387(4) . ?
C44 H44 0.9500 . ?
C45 C46 1.378(4) . ?
C45 H45 0.9500 . ?
C46 C47 1.400(4) . ?
C46 H46 0.9500 . ?
C47 C48 1.381(4) . ?
C47 H47 0.9500 . ?
C48 H48 0.9500 . ?
C49 C54 1.395(3) . ?
C49 C50 1.397(3) . ?
C50 C51 1.383(4) . ?
C50 H50 0.9500 . ?
C51 C52 1.373(4) . ?
C51 H51 0.9500 . ?
C52 C53 1.366(4) . ?
C52 H52 0.9500 . ?
C53 C54 1.378(4) . ?
C53 H53 0.9500 . ?
C54 H54 0.9500 . ?
C55 C56 1.393(3) . ?
C55 C60 1.399(3) . ?
C56 C57 1.380(4) . ?
C56 H56 0.9500 . ?
C57 C58 1.379(4) . ?
C57 H57 0.9500 . ?
C58 C59 1.392(4) . ?
C58 H58 0.9500 . ?
C59 C60 1.384(3) . ?
C59 H59 0.9500 . ?
C60 H60 0.9500 . ?
F3 C61 1.328(3) . ?
F4 C61 1.338(3) . ?
F5 C61 1.330(3) . ?
C61 S1 1.830(3) . ?
S1 O4 1.4301(18) . ?
S1 O3 1.434(2) . ?
S1 N1 1.574(2) . ?
N1 S2 1.577(2) . ?
S2 O5 1.4252(19) . ?
S2 O6 1.4383(19) . ?
S2 C62 1.831(3) . ?
C62 F7 1.326(3) . ?
C62 F6 1.329(3) . ?
C62 F8 1.332(3) . ?
F9 C63 1.309(10) . ?
F10 C63 1.357(10) . ?
F11 C63 1.310(10) . ?
C63 S3 1.809(9) . ?
S3 O7 1.406(6) . ?
S3 O8 1.426(6) . ?
S3 N2 1.564(6) . ?
N2 S4 1.578(7) . ?
S4 O10 1.394(7) . ?
S4 O9 1.425(8) . ?
S4 C64 1.824(12) . ?
C64 F13 1.307(12) . ?
C64 F14 1.309(12) . ?
C64 F12 1.339(13) . ?
F15 C65 1.331(12) . ?
F16 C65 1.316(12) . ?
F17 C65 1.310(13) . ?
C65 S5 1.818(10) . ?
S5 O11 1.389(9) . ?
S5 O12 1.434(9) . ?
S5 N3 1.567(10) . ?
N3 S6 1.612(10) . ?
S6 O14 1.378(10) . ?
S6 O13 1.405(10) . ?
S6 C66 1.818(13) . ?
C66 F18 1.286(14) . ?
C66 F20 1.305(14) . ?
C66 F19 1.328(13) . ?
F15B C65B 1.326(14) . ?
F16B C65B 1.341(14) . ?
F17B C65B 1.283(14) . ?
C65B S5B 1.800(13) . ?
S5B O11B 1.402(12) . ?
S5B O12B 1.417(11) . ?
S5B N3B 1.564(10) . ?
N3B S6B 1.567(11) . ?
S6B O13B 1.411(11) . ?
S6B O14B 1.424(10) . ?
S6B C66B 1.822(13) . ?
C66B F20B 1.300(15) . ?
C66B F19B 1.321(14) . ?
C66B F18B 1.357(15) . ?

loop_
_geom_torsion_atom_site_label_1
_geom_torsion_atom_site_label_2
_geom_torsion_atom_site_label_3
_geom_torsion_atom_site_label_4
_geom_torsion
_geom_torsion_site_symmetry_1
_geom_torsion_site_symmetry_2
_geom_torsion_site_symmetry_3
_geom_torsion_site_symmetry_4
_geom_torsion_publ_flag
C7 O1 C1 C2 119.3(3) . . . . ?
C7 O1 C1 C6 -63.1(3) . . . . ?
C6 C1 C2 C3 0.6(4) . . . . ?
O1 C1 C2 C3 178.2(2) . . . . ?
C1 C2 C3 F1 179.4(3) . . . . ?
C1 C2 C3 C4 0.0(5) . . . . ?
F1 C3 C4 C5 -179.9(3) . . . . ?
C2 C3 C4 C5 -0.5(5) . . . . ?
C3 C4 C5 F1B 175.1(5) . . . . ?
C3 C4 C5 C6 0.4(5) . . . . ?
C2 C1 C6 C5 -0.8(4) . . . . ?
O1 C1 C6 C5 -178.2(3) . . . . ?
F1B C5 C6 C1 -174.0(6) . . . . ?
C4 C5 C6 C1 0.2(5) . . . . ?
C1 O1 C7 C12 -21.7(4) . . . . ?
C1 O1 C7 C8 159.8(3) . . . . ?
O1 C7 C8 C9 -179.5(3) . . . . ?
C12 C7 C8 C9 2.0(5) . . . . ?
C7 C8 C9 C10 -0.1(5) . . . . ?
C8 C9 C10 C11 -1.8(4) . . . . ?
C8 C9 C10 P1 -178.8(2) . . . . ?
C19 P1 C10 C9 102.4(2) . . . . ?
C13 P1 C10 C9 -17.0(2) . . . . ?
C25 P1 C10 C9 -137.3(2) . . . . ?
C19 P1 C10 C11 -74.6(2) . . . . ?
C13 P1 C10 C11 166.04(19) . . . . ?
C25 P1 C10 C11 45.7(2) . . . . ?
C9 C10 C11 C12 1.9(4) . . . . ?
P1 C10 C11 C12 178.94(18) . . . . ?
O1 C7 C12 C11 179.8(2) . . . . ?
C8 C7 C12 C11 -1.8(4) . . . . ?
C10 C11 C12 C7 -0.2(4) . . . . ?
C10 P1 C13 C14 75.2(2) . . . . ?
C19 P1 C13 C14 -44.6(2) . . . . ?
C25 P1 C13 C14 -164.7(2) . . . . ?
C10 P1 C13 C18 -101.0(2) . . . . ?
C19 P1 C13 C18 139.1(2) . . . . ?
C25 P1 C13 C18 19.0(2) . . . . ?
C18 C13 C14 C15 1.3(4) . . . . ?
P1 C13 C14 C15 -175.0(2) . . . . ?
C13 C14 C15 C16 -0.7(4) . . . . ?
C14 C15 C16 C17 -0.2(4) . . . . ?
C15 C16 C17 C18 0.4(5) . . . . ?
C16 C17 C18 C13 0.2(5) . . . . ?
C14 C13 C18 C17 -1.0(4) . . . . ?
P1 C13 C18 C17 175.2(2) . . . . ?
C10 P1 C19 C24 17.2(2) . . . . ?
C13 P1 C19 C24 137.71(19) . . . . ?
C25 P1 C19 C24 -102.5(2) . . . . ?
C10 P1 C19 C20 -164.53(19) . . . . ?
C13 P1 C19 C20 -44.0(2) . . . . ?
C25 P1 C19 C20 75.8(2) . . . . ?
C24 C19 C20 C21 1.3(4) . . . . ?
P1 C19 C20 C21 -177.0(2) . . . . ?
C19 C20 C21 C22 -0.5(4) . . . . ?
C20 C21 C22 C23 -0.5(4) . . . . ?
C21 C22 C23 C24 0.6(4) . . . . ?
C22 C23 C24 C19 0.2(4) . . . . ?
C20 C19 C24 C23 -1.2(4) . . . . ?
P1 C19 C24 C23 177.1(2) . . . . ?
C10 P1 C25 C26 23.3(2) . . . . ?
C19 P1 C25 C26 143.1(2) . . . . ?
C13 P1 C25 C26 -97.6(2) . . . . ?
C10 P1 C25 C30 -158.96(19) . . . . ?
C19 P1 C25 C30 -39.1(2) . . . . ?
C13 P1 C25 C30 80.2(2) . . . . ?
C30 C25 C26 C27 1.9(4) . . . . ?
P1 C25 C26 C27 179.7(2) . . . . ?
C25 C26 C27 C28 -1.1(4) . . . . ?
C26 C27 C28 C29 -0.6(5) . . . . ?
C27 C28 C29 C30 1.6(4) . . . . ?
C28 C29 C30 C25 -0.8(4) . . . . ?
C26 C25 C30 C29 -0.9(4) . . . . ?
P1 C25 C30 C29 -178.75(19) . . . . ?
C37 O2 C31 C36 78.1(4) . . . . ?
C37 O2 C31 C32 -106.4(3) . . . . ?
C36 C31 C32 C33 -0.1(4) . . . . ?
O2 C31 C32 C33 -175.5(2) . . . . ?
C31 C32 C33 F2 -177.3(2) . . . . ?
C31 C32 C33 C34 1.0(4) . . . . ?
F2 C33 C34 C35 176.7(3) . . . . ?
C32 C33 C34 C35 -1.6(5) . . . . ?
C33 C34 C35 F2B -155.9(7) . . . . ?
C33 C34 C35 C36 1.4(5) . . . . ?
C32 C31 C36 C35 -0.1(5) . . . . ?
O2 C31 C36 C35 175.2(3) . . . . ?
F2B C35 C36 C31 153.2(8) . . . . ?
C34 C35 C36 C31 -0.6(5) . . . . ?
C31 O2 C37 C42 -176.1(3) . . . . ?
C31 O2 C37 C38 5.8(4) . . . . ?
O2 C37 C38 C39 -179.7(2) . . . . ?
C42 C37 C38 C39 2.3(4) . . . . ?
C37 C38 C39 C40 -0.5(3) . . . . ?
C38 C39 C40 C41 -1.5(4) . . . . ?
C38 C39 C40 P2 -179.18(18) . . . . ?
C49 P2 C40 C41 14.4(2) . . . . ?
C55 P2 C40 C41 134.4(2) . . . . ?
C43 P2 C40 C41 -104.4(2) . . . . ?
C49 P2 C40 C39 -168.01(18) . . . . ?
C55 P2 C40 C39 -48.0(2) . . . . ?
C43 P2 C40 C39 73.2(2) . . . . ?
C39 C40 C41 C42 1.9(4) . . . . ?
P2 C40 C41 C42 179.6(2) . . . . ?
C40 C41 C42 C37 -0.2(5) . . . . ?
O2 C37 C42 C41 179.9(3) . . . . ?
C38 C37 C42 C41 -2.0(5) . . . . ?
C40 P2 C43 C44 -12.9(2) . . . . ?
C49 P2 C43 C44 -133.32(19) . . . . ?
C55 P2 C43 C44 106.75(19) . . . . ?
C40 P2 C43 C48 166.46(18) . . . . ?
C49 P2 C43 C48 46.1(2) . . . . ?
C55 P2 C43 C48 -73.8(2) . . . . ?
C48 C43 C44 C45 -0.3(4) . . . . ?
P2 C43 C44 C45 179.10(19) . . . . ?
C43 C44 C45 C46 0.7(4) . . . . ?
C44 C45 C46 C47 -0.6(4) . . . . ?
C45 C46 C47 C48 0.0(4) . . . . ?
C46 C47 C48 C43 0.4(4) . . . . ?
C44 C43 C48 C47 -0.3(4) . . . . ?
P2 C43 C48 C47 -179.66(18) . . . . ?
C40 P2 C49 C54 91.1(2) . . . . ?
C55 P2 C49 C54 -28.3(2) . . . . ?
C43 P2 C49 C54 -149.2(2) . . . . ?
C40 P2 C49 C50 -86.2(2) . . . . ?
C55 P2 C49 C50 154.33(18) . . . . ?
C43 P2 C49 C50 33.5(2) . . . . ?
C54 C49 C50 C51 0.2(3) . . . . ?
P2 C49 C50 C51 177.55(18) . . . . ?
C49 C50 C51 C52 -0.7(4) . . . . ?
C50 C51 C52 C53 0.0(4) . . . . ?
C51 C52 C53 C54 1.2(5) . . . . ?
C52 C53 C54 C49 -1.6(4) . . . . ?
C50 C49 C54 C53 0.9(4) . . . . ?
P2 C49 C54 C53 -176.4(2) . . . . ?
C40 P2 C55 C56 -23.7(2) . . . . ?
C49 P2 C55 C56 97.1(2) . . . . ?
C43 P2 C55 C56 -143.9(2) . . . . ?
C40 P2 C55 C60 159.45(19) . . . . ?
C49 P2 C55 C60 -79.8(2) . . . . ?
C43 P2 C55 C60 39.2(2) . . . . ?
C60 C55 C56 C57 -2.4(4) . . . . ?
P2 C55 C56 C57 -179.2(2) . . . . ?
C55 C56 C57 C58 0.2(4) . . . . ?
C56 C57 C58 C59 2.2(4) . . . . ?
C57 C58 C59 C60 -2.5(4) . . . . ?
C58 C59 C60 C55 0.4(4) . . . . ?
C56 C55 C60 C59 2.1(4) . . . . ?
P2 C55 C60 C59 178.9(2) . . . . ?
F3 C61 S1 O4 -62.7(2) . . . . ?
F5 C61 S1 O4 57.6(2) . . . . ?
F4 C61 S1 O4 177.44(17) . . . . ?
F3 C61 S1 O3 171.54(17) . . . . ?
F5 C61 S1 O3 -68.1(2) . . . . ?
F4 C61 S1 O3 51.7(2) . . . . ?
F3 C61 S1 N1 58.26(19) . . . . ?
F5 C61 S1 N1 178.58(18) . . . . ?
F4 C61 S1 N1 -61.57(19) . . . . ?
O4 S1 N1 S2 -15.2(2) . . . . ?
O3 S1 N1 S2 124.91(17) . . . . ?
C61 S1 N1 S2 -127.01(17) . . . . ?
S1 N1 S2 O5 -33.6(2) . . . . ?
S1 N1 S2 O6 -168.95(16) . . . . ?
S1 N1 S2 C62 81.03(19) . . . . ?
O5 S2 C62 F7 -58.8(2) . . . . ?
O6 S2 C62 F7 66.56(19) . . . . ?
N1 S2 C62 F7 179.63(17) . . . . ?
O5 S2 C62 F6 61.1(2) . . . . ?
O6 S2 C62 F6 -173.54(18) . . . . ?
N1 S2 C62 F6 -60.5(2) . . . . ?
O5 S2 C62 F8 -178.03(18) . . . . ?
O6 S2 C62 F8 -52.7(2) . . . . ?
N1 S2 C62 F8 60.4(2) . . . . ?
F9 C63 S3 O7 -177.6(7) . . . . ?
F11 C63 S3 O7 60.9(8) . . . . ?
F10 C63 S3 O7 -58.6(7) . . . . ?
F9 C63 S3 O8 -55.3(8) . . . . ?
F11 C63 S3 O8 -176.8(7) . . . . ?
F10 C63 S3 O8 63.7(7) . . . . ?
F9 C63 S3 N2 58.0(7) . . . . ?
F11 C63 S3 N2 -63.5(7) . . . . ?
F10 C63 S3 N2 176.9(6) . . . . ?
O7 S3 N2 S4 -20.1(9) . . . . ?
O8 S3 N2 S4 -158.5(4) . . . . ?
C63 S3 N2 S4 93.1(6) . . . . ?
S3 N2 S4 O10 -18.7(9) . . . . ?
S3 N2 S4 O9 -154.7(4) . . . . ?
S3 N2 S4 C64 98.3(6) . . . . ?
O10 S4 C64 F13 -61.0(10) . . . . ?
O9 S4 C64 F13 65.4(10) . . . . ?
N2 S4 C64 F13 175.0(8) . . . . ?
O10 S4 C64 F14 177.1(9) . . . . ?
O9 S4 C64 F14 -56.5(11) . . . . ?
N2 S4 C64 F14 53.1(10) . . . . ?
O10 S4 C64 F12 57.4(10) . . . . ?
O9 S4 C64 F12 -176.2(8) . . . . ?
N2 S4 C64 F12 -66.5(9) . . . . ?
F17 C65 S5 O11 -52.9(11) . . . . ?
F16 C65 S5 O11 -178.6(10) . . . . ?
F15 C65 S5 O11 64.0(11) . . . . ?
F17 C65 S5 O12 65.5(10) . . . . ?
F16 C65 S5 O12 -60.2(11) . . . . ?
F15 C65 S5 O12 -177.7(9) . . . . ?
F17 C65 S5 N3 177.9(8) . . . . ?
F16 C65 S5 N3 52.2(11) . . . . ?
F15 C65 S5 N3 -65.2(9) . . . . ?
O11 S5 N3 S6 -22.4(13) . . . . ?
O12 S5 N3 S6 -155.7(7) . . . . ?
C65 S5 N3 S6 96.7(9) . . . . ?
S5 N3 S6 O14 -20.2(14) . . . . ?
S5 N3 S6 O13 -154.1(7) . . . . ?
S5 N3 S6 C66 97.3(9) . . . . ?
O14 S6 C66 F18 -176.7(11) . . . . ?
O13 S6 C66 F18 -52.6(14) . . . . ?
N3 S6 C66 F18 58.6(12) . . . . ?
O14 S6 C66 F20 -56.5(12) . . . . ?
O13 S6 C66 F20 67.6(12) . . . . ?
N3 S6 C66 F20 178.8(10) . . . . ?
O14 S6 C66 F19 58.5(12) . . . . ?
O13 S6 C66 F19 -177.4(10) . . . . ?
N3 S6 C66 F19 -66.1(11) . . . . ?
F17B C65B S5B O11B 58.1(16) . . . . ?
F15B C65B S5B O11B -65.2(16) . . . . ?
F16B C65B S5B O11B 173.8(15) . . . . ?
F17B C65B S5B O12B -64.8(13) . . . . ?
F15B C65B S5B O12B 171.8(13) . . . . ?
F16B C65B S5B O12B 50.8(14) . . . . ?
F17B C65B S5B N3B -176.3(11) . . . . ?
F15B C65B S5B N3B 60.3(13) . . . . ?
F16B C65B S5B N3B -60.7(13) . . . . ?
O11B S5B N3B S6B 30.1(16) . . . . ?
O12B S5B N3B S6B 165.1(11) . . . . ?
C65B S5B N3B S6B -89.5(11) . . . . ?
S5B N3B S6B O13B 160.8(12) . . . . ?
S5B N3B S6B O14B 22.7(14) . . . . ?
S5B N3B S6B C66B -92.8(11) . . . . ?
O13B S6B C66B F20B -65.2(16) . . . . ?
O14B S6B C66B F20B 59.6(15) . . . . ?
N3B S6B C66B F20B -176.1(13) . . . . ?
O13B S6B C66B F19B 173.3(14) . . . . ?
O14B S6B C66B F19B -61.9(14) . . . . ?
N3B S6B C66B F19B 62.4(14) . . . . ?
O13B S6B C66B F18B 53.5(15) . . . . ?
O14B S6B C66B F18B 178.3(12) . . . . ?
N3B S6B C66B F18B -57.4(13) . . . . ?
